data_4104463
loop_
_publ_author_name
'Tetsuro Koreeda'
'Takuya Kochi'
'Fumitoshi Kakiuchi'

_publ_section_title
;
 Cleavage of C-N Bonds in Aniline Derivatives on a Ruthenium Center and
 Its Relevance to Catalytic C-C Bond Formation
;
_journal_name_full 'Journal of the American Chemical Society'
_journal_page_first 7238
_journal_page_last 7239
_journal_paper_doi 10.1021/ja902829p
_journal_volume 131
_journal_year 2009
_chemical_formula_sum 'C45 H39 N O2 P2 Ru'
_chemical_formula_weight 788.78
_chemical_name_systematic
; 
 ? 
;
_space_group_IT_number 14
_symmetry_cell_setting monoclinic
_symmetry_space_group_name_Hall '-P 2yn'
_symmetry_space_group_name_H-M 'P 1 21/n 1'
_atom_sites_solution_hydrogens geom
_atom_sites_solution_primary direct
_atom_sites_solution_secondary difmap
_audit_creation_method SHELXL-97
_cell_angle_alpha 90.000(4)
_cell_angle_beta 94.053(4)
_cell_angle_gamma 90.000(4)
_cell_formula_units_Z 4
_cell_length_a 9.193(7)
_cell_length_b 25.117(19)
_cell_length_c 16.256(13)
_cell_measurement_reflns_used 12868
_cell_measurement_temperature 203(2)
_cell_measurement_theta_max 27.4835
_cell_measurement_theta_min 3.0863
_cell_volume 3744(5)
_computing_structure_refinement 'SHELXL-97 (Sheldrick, 1997)'
_computing_structure_solution 'SHELXS-97 (Sheldrick, 1990)'
_diffrn_ambient_temperature 203(2)
_diffrn_measured_fraction_theta_full 0.976
_diffrn_measured_fraction_theta_max 0.976
_diffrn_radiation_monochromator graphite
_diffrn_radiation_source 'fine-focus sealed tube'
_diffrn_radiation_type MoK\a
_diffrn_radiation_wavelength 0.71070
_diffrn_reflns_av_R_equivalents 0.0256
_diffrn_reflns_av_sigmaI/netI 0.0224
_diffrn_reflns_limit_h_max 10
_diffrn_reflns_limit_h_min -9
_diffrn_reflns_limit_k_max 29
_diffrn_reflns_limit_k_min -29
_diffrn_reflns_limit_l_max 17
_diffrn_reflns_limit_l_min -19
_diffrn_reflns_number 23911
_diffrn_reflns_theta_full 25.00
_diffrn_reflns_theta_max 25.00
_diffrn_reflns_theta_min 3.09
_exptl_absorpt_coefficient_mu 0.543
_exptl_absorpt_correction_T_max 0.9477
_exptl_absorpt_correction_T_min 0.7022
_exptl_absorpt_correction_type multi-scan
_exptl_absorpt_process_details 'Jacobson, R. (1998). Private communication to the Rigaku Corporation'
_exptl_crystal_colour Red
_exptl_crystal_density_diffrn 1.399
_exptl_crystal_description Platelet
_exptl_crystal_F_000 1624
_exptl_crystal_size_max 0.70
_exptl_crystal_size_mid 0.20
_exptl_crystal_size_min 0.10
_refine_diff_density_max 0.582
_refine_diff_density_min -0.345
_refine_diff_density_rms 0.055
_refine_ls_extinction_method none
_refine_ls_goodness_of_fit_ref 1.130
_refine_ls_hydrogen_treatment mixed
_refine_ls_matrix_type full
_refine_ls_number_parameters 465
_refine_ls_number_reflns 6431
_refine_ls_number_restraints 0
_refine_ls_restrained_S_all 1.130
_refine_ls_R_factor_all 0.0349
_refine_ls_R_factor_gt 0.0306
_refine_ls_shift/su_max 0.003
_refine_ls_shift/su_mean 0.000
_refine_ls_structure_factor_coef Fsqd
_refine_ls_weighting_details 'calc w=1/[\s^2^(Fo^2^)+(0.0302P)^2^+2.5446P] where P=(Fo^2^+2Fc^2^)/3'
_refine_ls_weighting_scheme calc
_refine_ls_wR_factor_gt 0.0690
_refine_ls_wR_factor_ref 0.0715
_reflns_number_gt 5900
_reflns_number_total 6431
_reflns_threshold_expression >2sigma(I)
_cod_data_source_file ja902829p_si_001.cif
_cod_data_source_block 3b
_cod_database_code 4104463

loop_
_symmetry_equiv_pos_as_xyz
'x, y, z'
'-x+1/2, y+1/2, -z+1/2'
'-x, -y, -z'
'x-1/2, -y-1/2, z-1/2'

loop_
_atom_site_label
_atom_site_type_symbol
_atom_site_fract_x
_atom_site_fract_y
_atom_site_fract_z
_atom_site_U_iso_or_equiv
_atom_site_adp_type
_atom_site_occupancy
_atom_site_symmetry_multiplicity
_atom_site_calc_flag
_atom_site_refinement_flags
Ru1 Ru -0.066036(18) 0.401613(7) 0.670530(11) 0.01974(7) Uani 1 1 d .
H1 H -0.023(3) 0.4569(10) 0.6386(16) 0.035(7) Uiso 1 1 d .
N1 N 0.1566(2) 0.38167(8) 0.68079(12) 0.0262(4) Uani 1 1 d .
H2 H 0.2143 0.4081 0.6714 0.031 Uiso 1 1 calc R
C1 C 0.2255(3) 0.33647(10) 0.69878(14) 0.0278(5) Uani 1 1 d .
C2 C 0.1548(3) 0.28744(10) 0.71829(14) 0.0302(5) Uani 1 1 d .
C3 C 0.0014(3) 0.28440(9) 0.73037(15) 0.0307(5) Uani 1 1 d .
O1 O -0.08860(17) 0.32141(6) 0.71805(10) 0.0279(4) Uani 1 1 d .
C4 C 0.2421(3) 0.24057(11) 0.73025(17) 0.0428(7) Uani 1 1 d .
H3 H 0.1953 0.2082 0.7405 0.051 Uiso 1 1 calc R
C5 C 0.3895(3) 0.24056(13) 0.72750(18) 0.0490(8) Uani 1 1 d .
H4 H 0.4430 0.2088 0.7340 0.059 Uiso 1 1 calc R
C6 C 0.4598(3) 0.28905(13) 0.71468(16) 0.0441(7) Uani 1 1 d .
H5 H 0.5621 0.2899 0.7154 0.053 Uiso 1 1 calc R
C7 C 0.3833(3) 0.33479(12) 0.70131(16) 0.0386(6) Uani 1 1 d .
H6 H 0.4346 0.3666 0.6934 0.046 Uiso 1 1 calc R
C8 C -0.0633(4) 0.23393(12) 0.7632(2) 0.0608(9) Uani 1 1 d .
H7 H -0.1645 0.2401 0.7738 0.091 Uiso 1 1 calc R
H8 H -0.0091 0.2236 0.8141 0.091 Uiso 1 1 calc R
H9 H -0.0578 0.2057 0.7229 0.091 Uiso 1 1 calc R
C9 C -0.2582(3) 0.42254(9) 0.66188(15) 0.0283(5) Uani 1 1 d .
O2 O -0.37801(19) 0.43743(8) 0.65749(12) 0.0459(5) Uani 1 1 d .
P1 P -0.07449(6) 0.37197(2) 0.53218(3) 0.02024(13) Uani 1 1 d .
C10 C -0.1541(2) 0.30587(9) 0.51321(14) 0.0232(5) Uani 1 1 d .
C11 C -0.1140(3) 0.27151(9) 0.45121(15) 0.0313(5) Uani 1 1 d .
H10 H -0.0369 0.2810 0.4191 0.038 Uiso 1 1 calc R
C12 C -0.1858(3) 0.22389(10) 0.43634(17) 0.0376(6) Uani 1 1 d .
H11 H -0.1585 0.2015 0.3937 0.045 Uiso 1 1 calc R
C13 C -0.2981(3) 0.20899(10) 0.48403(17) 0.0394(6) Uani 1 1 d .
H12 H -0.3460 0.1762 0.4747 0.047 Uiso 1 1 calc R
C14 C -0.3389(3) 0.24242(10) 0.54505(16) 0.0347(6) Uani 1 1 d .
H13 H -0.4155 0.2325 0.5773 0.042 Uiso 1 1 calc R
C15 C -0.2683(3) 0.29068(10) 0.55972(15) 0.0288(5) Uani 1 1 d .
H14 H -0.2979 0.3133 0.6015 0.035 Uiso 1 1 calc R
C16 C -0.1798(2) 0.41064(9) 0.45180(14) 0.0247(5) Uani 1 1 d .
C17 C -0.1981(3) 0.39178(11) 0.37115(16) 0.0388(6) Uani 1 1 d .
H15 H -0.1538 0.3596 0.3574 0.047 Uiso 1 1 calc R
C18 C -0.2806(4) 0.41968(12) 0.31090(17) 0.0472(7) Uani 1 1 d .
H16 H -0.2913 0.4063 0.2568 0.057 Uiso 1 1 calc R
C19 C -0.3471(3) 0.46696(12) 0.32975(17) 0.0423(7) Uani 1 1 d .
H17 H -0.4039 0.4857 0.2890 0.051 Uiso 1 1 calc R
C20 C -0.3291(3) 0.48616(11) 0.40880(17) 0.0392(6) Uani 1 1 d .
H18 H -0.3738 0.5184 0.4222 0.047 Uiso 1 1 calc R
C21 C -0.2452(3) 0.45837(10) 0.46961(16) 0.0318(5) Uani 1 1 d .
H19 H -0.2331 0.4723 0.5233 0.038 Uiso 1 1 calc R
C22 C 0.1060(2) 0.36836(9) 0.49177(13) 0.0237(5) Uani 1 1 d .
C23 C 0.1628(3) 0.41334(10) 0.45660(16) 0.0329(6) Uani 1 1 d .
H20 H 0.1041 0.4437 0.4479 0.039 Uiso 1 1 calc R
C24 C 0.3050(3) 0.41392(12) 0.43416(18) 0.0426(7) Uani 1 1 d .
H21 H 0.3427 0.4449 0.4111 0.051 Uiso 1 1 calc R
C25 C 0.3913(3) 0.36966(13) 0.44533(18) 0.0455(7) Uani 1 1 d .
H22 H 0.4876 0.3701 0.4293 0.055 Uiso 1 1 calc R
C26 C 0.3365(3) 0.32445(12) 0.48016(17) 0.0424(7) Uani 1 1 d .
H23 H 0.3955 0.2940 0.4879 0.051 Uiso 1 1 calc R
C27 C 0.1949(3) 0.32384(10) 0.50376(16) 0.0324(6) Uani 1 1 d .
H24 H 0.1584 0.2931 0.5281 0.039 Uiso 1 1 calc R
P2 P -0.04721(6) 0.43954(2) 0.80398(3) 0.02107(13) Uani 1 1 d .
C28 C -0.1352(2) 0.50430(9) 0.81575(14) 0.0261(5) Uani 1 1 d .
C29 C -0.2019(3) 0.51799(10) 0.88641(16) 0.0318(5) Uani 1 1 d .
H25 H -0.2100 0.4926 0.9283 0.038 Uiso 1 1 calc R
C30 C -0.2570(3) 0.56892(11) 0.89609(18) 0.0432(7) Uani 1 1 d .
H26 H -0.3034 0.5776 0.9440 0.052 Uiso 1 1 calc R
C31 C -0.2438(4) 0.60675(12) 0.83582(19) 0.0547(9) Uani 1 1 d .
H27 H -0.2807 0.6412 0.8428 0.066 Uiso 1 1 calc R
C32 C -0.1765(4) 0.59417(12) 0.76520(19) 0.0608(10) Uani 1 1 d .
H28 H -0.1661 0.6201 0.7243 0.073 Uiso 1 1 calc R
C33 C -0.1239(4) 0.54279(11) 0.75487(17) 0.0467(7) Uani 1 1 d .
H29 H -0.0802 0.5340 0.7061 0.056 Uiso 1 1 calc R
C34 C -0.1211(2) 0.39865(9) 0.88498(14) 0.0235(5) Uani 1 1 d .
C35 C -0.2340(3) 0.36348(10) 0.86351(16) 0.0308(5) Uani 1 1 d .
H30 H -0.2731 0.3617 0.8086 0.037 Uiso 1 1 calc R
C36 C -0.2894(3) 0.33101(11) 0.92275(18) 0.0415(7) Uani 1 1 d .
H31 H -0.3656 0.3072 0.9077 0.050 Uiso 1 1 calc R
C37 C -0.2332(3) 0.33332(11) 1.00382(18) 0.0425(7) Uani 1 1 d .
H32 H -0.2706 0.3109 1.0436 0.051 Uiso 1 1 calc R
C38 C -0.1222(3) 0.36856(11) 1.02624(16) 0.0371(6) Uani 1 1 d .
H33 H -0.0848 0.3705 1.0815 0.045 Uiso 1 1 calc R
C39 C -0.0659(3) 0.40103(10) 0.96752(15) 0.0300(5) Uani 1 1 d .
H34 H 0.0099 0.4249 0.9831 0.036 Uiso 1 1 calc R
C40 C 0.1387(2) 0.45327(9) 0.84808(13) 0.0239(5) Uani 1 1 d .
C41 C 0.1892(3) 0.50442(10) 0.86676(15) 0.0327(6) Uani 1 1 d .
H35 H 0.1251 0.5335 0.8601 0.039 Uiso 1 1 calc R
C42 C 0.3336(3) 0.51282(12) 0.89517(17) 0.0450(7) Uani 1 1 d .
H36 H 0.3665 0.5474 0.9082 0.054 Uiso 1 1 calc R
C43 C 0.4287(3) 0.47024(13) 0.90432(17) 0.0452(7) Uani 1 1 d .
H37 H 0.5269 0.4760 0.9224 0.054 Uiso 1 1 calc R
C44 C 0.3793(3) 0.41946(12) 0.88693(17) 0.0398(6) Uani 1 1 d .
H38 H 0.4436 0.3905 0.8938 0.048 Uiso 1 1 calc R
C45 C 0.2345(3) 0.41091(10) 0.85923(15) 0.0305(5) Uani 1 1 d .
H39 H 0.2015 0.3761 0.8480 0.037 Uiso 1 1 calc R

loop_
_atom_site_aniso_label
_atom_site_aniso_U_11
_atom_site_aniso_U_22
_atom_site_aniso_U_33
_atom_site_aniso_U_23
_atom_site_aniso_U_13
_atom_site_aniso_U_12
Ru1 0.01956(10) 0.01954(10) 0.02009(11) -0.00058(7) 0.00131(7) -0.00035(7)
N1 0.0234(10) 0.0281(10) 0.0273(11) 0.0011(8) 0.0025(8) -0.0037(8)
C1 0.0261(12) 0.0373(14) 0.0198(12) -0.0016(10) 0.0009(9) 0.0041(10)
C2 0.0373(14) 0.0307(13) 0.0223(12) -0.0004(10) 0.0003(10) 0.0065(10)
C3 0.0385(14) 0.0249(12) 0.0281(13) 0.0010(10) -0.0010(11) -0.0018(10)
O1 0.0288(9) 0.0246(8) 0.0305(9) 0.0023(7) 0.0026(7) -0.0015(7)
C4 0.0540(18) 0.0343(15) 0.0401(16) 0.0020(12) 0.0036(13) 0.0116(13)
C5 0.0528(18) 0.0554(19) 0.0394(17) 0.0010(14) 0.0060(14) 0.0300(15)
C6 0.0311(14) 0.070(2) 0.0316(15) -0.0010(13) 0.0035(11) 0.0197(14)
C7 0.0295(14) 0.0541(17) 0.0327(15) -0.0019(12) 0.0046(11) 0.0036(12)
C8 0.056(2) 0.0338(16) 0.093(3) 0.0197(16) 0.0089(18) -0.0036(14)
C9 0.0306(14) 0.0284(12) 0.0262(13) -0.0003(10) 0.0029(10) 0.0008(10)
O2 0.0272(10) 0.0564(13) 0.0543(13) 0.0033(10) 0.0037(9) 0.0108(9)
P1 0.0209(3) 0.0197(3) 0.0203(3) -0.0007(2) 0.0023(2) -0.0010(2)
C10 0.0232(11) 0.0232(11) 0.0227(12) -0.0009(9) -0.0014(9) -0.0020(9)
C11 0.0365(14) 0.0275(12) 0.0309(14) -0.0046(10) 0.0092(11) -0.0044(10)
C12 0.0470(16) 0.0281(13) 0.0385(15) -0.0111(11) 0.0092(12) -0.0051(11)
C13 0.0462(16) 0.0266(13) 0.0461(17) -0.0064(11) 0.0065(13) -0.0137(12)
C14 0.0328(14) 0.0334(14) 0.0386(15) -0.0006(11) 0.0074(11) -0.0103(11)
C15 0.0282(12) 0.0303(13) 0.0280(13) -0.0026(10) 0.0036(10) -0.0011(10)
C16 0.0215(12) 0.0262(12) 0.0262(13) 0.0034(9) 0.0011(9) -0.0023(9)
C17 0.0509(17) 0.0376(15) 0.0275(14) -0.0005(11) -0.0005(12) 0.0106(12)
C18 0.066(2) 0.0498(18) 0.0245(14) 0.0032(12) -0.0051(13) 0.0069(15)
C19 0.0431(16) 0.0467(17) 0.0359(16) 0.0140(12) -0.0064(12) 0.0062(13)
C20 0.0436(16) 0.0350(14) 0.0388(16) 0.0059(12) 0.0014(12) 0.0123(12)
C21 0.0365(14) 0.0291(13) 0.0294(13) 0.0029(10) 0.0003(11) 0.0017(11)
C22 0.0220(11) 0.0283(12) 0.0210(12) -0.0058(9) 0.0017(9) -0.0027(9)
C23 0.0295(13) 0.0334(13) 0.0365(15) -0.0020(11) 0.0071(11) -0.0036(10)
C24 0.0341(15) 0.0467(16) 0.0486(17) -0.0034(13) 0.0137(13) -0.0119(12)
C25 0.0247(13) 0.066(2) 0.0473(17) -0.0117(15) 0.0108(12) -0.0053(13)
C26 0.0307(14) 0.0557(18) 0.0411(16) -0.0081(13) 0.0039(12) 0.0139(13)
C27 0.0305(13) 0.0344(13) 0.0326(14) 0.0005(11) 0.0034(11) 0.0038(10)
P2 0.0227(3) 0.0207(3) 0.0198(3) -0.0003(2) 0.0007(2) -0.0006(2)
C28 0.0272(12) 0.0246(12) 0.0257(12) -0.0018(9) -0.0047(10) 0.0018(9)
C29 0.0299(13) 0.0310(13) 0.0346(14) -0.0029(10) 0.0030(11) 0.0020(10)
C30 0.0438(16) 0.0408(16) 0.0452(17) -0.0132(13) 0.0044(13) 0.0113(13)
C31 0.078(2) 0.0360(16) 0.0481(19) -0.0087(13) -0.0130(17) 0.0263(15)
C32 0.111(3) 0.0321(16) 0.0379(18) 0.0016(13) -0.0061(18) 0.0174(17)
C33 0.079(2) 0.0305(14) 0.0305(15) -0.0001(11) 0.0058(14) 0.0119(14)
C34 0.0247(12) 0.0225(11) 0.0237(12) 0.0009(9) 0.0038(9) 0.0023(9)
C35 0.0280(13) 0.0330(13) 0.0317(14) 0.0015(10) 0.0044(10) -0.0030(10)
C36 0.0377(15) 0.0368(15) 0.0513(18) 0.0025(12) 0.0121(13) -0.0103(12)
C37 0.0521(17) 0.0338(14) 0.0443(17) 0.0139(12) 0.0221(14) 0.0031(12)
C38 0.0474(16) 0.0387(15) 0.0261(13) 0.0065(11) 0.0079(12) 0.0080(12)
C39 0.0340(14) 0.0300(13) 0.0263(13) -0.0002(10) 0.0039(10) 0.0002(10)
C40 0.0258(12) 0.0274(12) 0.0183(11) -0.0016(9) 0.0006(9) -0.0077(9)
C41 0.0370(14) 0.0286(13) 0.0319(14) -0.0011(10) -0.0026(11) -0.0057(11)
C42 0.0472(17) 0.0443(17) 0.0427(17) -0.0021(13) -0.0023(13) -0.0214(14)
C43 0.0284(14) 0.067(2) 0.0392(16) 0.0002(14) -0.0033(12) -0.0134(14)
C44 0.0302(14) 0.0536(17) 0.0347(15) -0.0020(12) -0.0029(11) 0.0070(12)
C45 0.0325(13) 0.0340(13) 0.0247(13) -0.0022(10) -0.0002(10) -0.0005(10)

loop_
_atom_type_symbol
_atom_type_description
_atom_type_scat_dispersion_real
_atom_type_scat_dispersion_imag
_atom_type_scat_source
C C 0.0033 0.0016 'International Tables Vol C Tables 4.2.6.8 and 6.1.1.4'
H H 0.0000 0.0000 'International Tables Vol C Tables 4.2.6.8 and 6.1.1.4'
N N 0.0061 0.0033 'International Tables Vol C Tables 4.2.6.8 and 6.1.1.4'
O O 0.0106 0.0060 'International Tables Vol C Tables 4.2.6.8 and 6.1.1.4'
P P 0.1023 0.0942 'International Tables Vol C Tables 4.2.6.8 and 6.1.1.4'
Ru Ru -1.2594 0.8363 'International Tables Vol C Tables 4.2.6.8 and 6.1.1.4'

loop_
_geom_angle_atom_site_label_1
_geom_angle_atom_site_label_2
_geom_angle_atom_site_label_3
_geom_angle
C9 Ru1 N1 177.17(9)
C9 Ru1 O1 100.19(9)
N1 Ru1 O1 82.40(7)
C9 Ru1 P2 87.86(8)
N1 Ru1 P2 90.89(6)
O1 Ru1 P2 92.86(6)
C9 Ru1 P1 92.89(8)
N1 Ru1 P1 88.10(5)
O1 Ru1 P1 92.79(6)
P2 Ru1 P1 174.07(2)
C9 Ru1 H1 89.0(9)
N1 Ru1 H1 88.4(9)
O1 Ru1 H1 170.8(9)
P2 Ru1 H1 86.7(9)
P1 Ru1 H1 87.4(9)
C1 N1 Ru1 132.09(16)
C1 N1 H2 114.0
Ru1 N1 H2 114.0
N1 C1 C2 124.5(2)
N1 C1 C7 119.6(2)
C2 C1 C7 115.9(2)
C4 C2 C1 118.5(2)
C4 C2 C3 118.9(2)
C1 C2 C3 122.5(2)
O1 C3 C2 125.6(2)
O1 C3 C8 114.0(2)
C2 C3 C8 120.4(2)
C3 O1 Ru1 131.86(16)
C5 C4 C2 123.2(3)
C5 C4 H3 118.4
C2 C4 H3 118.4
C4 C5 C6 118.4(3)
C4 C5 H4 120.8
C6 C5 H4 120.8
C7 C6 C5 121.4(3)
C7 C6 H5 119.3
C5 C6 H5 119.3
C6 C7 C1 122.4(3)
C6 C7 H6 118.8
C1 C7 H6 118.8
C3 C8 H7 109.5
C3 C8 H8 109.5
H7 C8 H8 109.5
C3 C8 H9 109.5
H7 C8 H9 109.5
H8 C8 H9 109.5
O2 C9 Ru1 177.7(2)
C22 P1 C10 104.84(11)
C22 P1 C16 102.44(11)
C10 P1 C16 100.05(11)
C22 P1 Ru1 112.80(8)
C10 P1 Ru1 115.55(8)
C16 P1 Ru1 119.19(9)
C15 C10 C11 118.1(2)
C15 C10 P1 117.73(17)
C11 C10 P1 124.02(18)
C12 C11 C10 121.0(2)
C12 C11 H10 119.5
C10 C11 H10 119.5
C11 C12 C13 120.2(2)
C11 C12 H11 119.9
C13 C12 H11 119.9
C14 C13 C12 119.4(2)
C14 C13 H12 120.3
C12 C13 H12 120.3
C13 C14 C15 120.7(2)
C13 C14 H13 119.7
C15 C14 H13 119.7
C14 C15 C10 120.6(2)
C14 C15 H14 119.7
C10 C15 H14 119.7
C21 C16 C17 117.8(2)
C21 C16 P1 121.51(19)
C17 C16 P1 120.64(19)
C18 C17 C16 121.1(3)
C18 C17 H15 119.4
C16 C17 H15 119.4
C19 C18 C17 120.5(3)
C19 C18 H16 119.8
C17 C18 H16 119.8
C20 C19 C18 119.0(2)
C20 C19 H17 120.5
C18 C19 H17 120.5
C19 C20 C21 120.8(3)
C19 C20 H18 119.6
C21 C20 H18 119.6
C16 C21 C20 120.8(2)
C16 C21 H19 119.6
C20 C21 H19 119.6
C23 C22 C27 118.6(2)
C23 C22 P1 119.08(18)
C27 C22 P1 121.90(18)
C24 C23 C22 120.6(3)
C24 C23 H20 119.7
C22 C23 H20 119.7
C25 C24 C23 120.4(3)
C25 C24 H21 119.8
C23 C24 H21 119.8
C24 C25 C26 119.8(3)
C24 C25 H22 120.1
C26 C25 H22 120.1
C25 C26 C27 120.1(3)
C25 C26 H23 120.0
C27 C26 H23 120.0
C26 C27 C22 120.5(2)
C26 C27 H24 119.8
C22 C27 H24 119.8
C28 P2 C34 103.46(11)
C28 P2 C40 101.41(11)
C34 P2 C40 101.89(11)
C28 P2 Ru1 116.68(8)
C34 P2 Ru1 115.19(9)
C40 P2 Ru1 116.05(8)
C29 C28 C33 118.5(2)
C29 C28 P2 122.15(18)
C33 C28 P2 119.1(2)
C28 C29 C30 120.6(2)
C28 C29 H25 119.7
C30 C29 H25 119.7
C31 C30 C29 120.3(3)
C31 C30 H26 119.9
C29 C30 H26 119.9
C30 C31 C32 120.1(3)
C30 C31 H27 119.9
C32 C31 H27 119.9
C31 C32 C33 119.5(3)
C31 C32 H28 120.2
C33 C32 H28 120.2
C32 C33 C28 120.9(3)
C32 C33 H29 119.5
C28 C33 H29 119.5
C35 C34 C39 118.8(2)
C35 C34 P2 118.88(18)
C39 C34 P2 122.34(18)
C36 C35 C34 120.3(2)
C36 C35 H30 119.9
C34 C35 H30 119.9
C37 C36 C35 120.5(3)
C37 C36 H31 119.8
C35 C36 H31 119.8
C38 C37 C36 119.9(2)
C38 C37 H32 120.1
C36 C37 H32 120.1
C37 C38 C39 120.1(3)
C37 C38 H33 120.0
C39 C38 H33 120.0
C38 C39 C34 120.5(2)
C38 C39 H34 119.8
C34 C39 H34 119.8
C45 C40 C41 118.8(2)
C45 C40 P2 118.16(18)
C41 C40 P2 123.00(19)
C42 C41 C40 120.6(3)
C42 C41 H35 119.7
C40 C41 H35 119.7
C43 C42 C41 120.0(3)
C43 C42 H36 120.0
C41 C42 H36 120.0
C44 C43 C42 119.8(3)
C44 C43 H37 120.1
C42 C43 H37 120.1
C43 C44 C45 120.3(3)
C43 C44 H38 119.9
C45 C44 H38 119.9
C40 C45 C44 120.6(2)
C40 C45 H39 119.7
C44 C45 H39 119.7

loop_
_geom_bond_atom_site_label_1
_geom_bond_atom_site_label_2
_geom_bond_distance
Ru1 C9 1.839(3)
Ru1 N1 2.102(2)
Ru1 O1 2.173(2)
Ru1 P2 2.3644(17)
Ru1 P1 2.3652(18)
Ru1 H1 1.54(3)
N1 C1 1.323(3)
N1 H2 0.8700
C1 C2 1.438(4)
C1 C7 1.449(4)
C2 C4 1.430(4)
C2 C3 1.439(4)
C3 O1 1.251(3)
C3 C8 1.514(4)
C4 C5 1.359(4)
C4 H3 0.9400
C5 C6 1.401(5)
C5 H4 0.9400
C6 C7 1.356(4)
C6 H5 0.9400
C7 H6 0.9400
C8 H7 0.9700
C8 H8 0.9700
C8 H9 0.9700
C9 O2 1.160(3)
P1 C22 1.829(3)
P1 C10 1.832(3)
P1 C16 1.846(2)
C10 C15 1.390(3)
C10 C11 1.396(3)
C11 C12 1.379(3)
C11 H10 0.9400
C12 C13 1.386(4)
C12 H11 0.9400
C13 C14 1.372(4)
C13 H12 0.9400
C14 C15 1.388(3)
C14 H13 0.9400
C15 H14 0.9400
C16 C21 1.381(3)
C16 C17 1.393(4)
C17 C18 1.386(4)
C17 H15 0.9400
C18 C19 1.380(4)
C18 H16 0.9400
C19 C20 1.372(4)
C19 H17 0.9400
C20 C21 1.397(4)
C20 H18 0.9400
C21 H19 0.9400
C22 C23 1.385(3)
C22 C27 1.391(3)
C23 C24 1.382(4)
C23 H20 0.9400
C24 C25 1.370(4)
C24 H21 0.9400
C25 C26 1.380(4)
C25 H22 0.9400
C26 C27 1.384(4)
C26 H23 0.9400
C27 H24 0.9400
P2 C28 1.833(3)
P2 C34 1.838(2)
P2 C40 1.839(3)
C28 C29 1.383(3)
C28 C33 1.393(4)
C29 C30 1.389(4)
C29 H25 0.9400
C30 C31 1.376(4)
C30 H26 0.9400
C31 C32 1.379(5)
C31 H27 0.9400
C32 C33 1.392(4)
C32 H28 0.9400
C33 H29 0.9400
C34 C35 1.389(3)
C34 C39 1.402(4)
C35 C36 1.386(4)
C35 H30 0.9400
C36 C37 1.382(4)
C36 H31 0.9400
C37 C38 1.380(4)
C37 H32 0.9400
C38 C39 1.383(4)
C38 H33 0.9400
C39 H34 0.9400
C40 C45 1.385(3)
C40 C41 1.392(3)
C41 C42 1.390(4)
C41 H35 0.9400
C42 C43 1.383(4)
C42 H36 0.9400
C43 C44 1.376(4)
C43 H37 0.9400
C44 C45 1.391(4)
C44 H38 0.9400
C45 H39 0.9400

loop_
_geom_torsion_atom_site_label_1
_geom_torsion_atom_site_label_2
_geom_torsion_atom_site_label_3
_geom_torsion_atom_site_label_4
_geom_torsion
C9 Ru1 N1 C1 163.7(17)
O1 Ru1 N1 C1 7.3(2)
P2 Ru1 N1 C1 100.1(2)
P1 Ru1 N1 C1 -85.8(2)
Ru1 N1 C1 C2 -1.3(4)
Ru1 N1 C1 C7 179.99(17)
N1 C1 C2 C4 175.2(2)
C7 C1 C2 C4 -6.1(3)
N1 C1 C2 C3 -8.1(4)
C7 C1 C2 C3 170.6(2)
C4 C2 C3 O1 -176.2(2)
C1 C2 C3 O1 7.1(4)
C4 C2 C3 C8 5.9(4)
C1 C2 C3 C8 -170.8(3)
C2 C3 O1 Ru1 3.2(4)
C8 C3 O1 Ru1 -178.8(2)
C9 Ru1 O1 C3 172.8(2)
N1 Ru1 O1 C3 -8.3(2)
P2 Ru1 O1 C3 -98.9(2)
P1 Ru1 O1 C3 79.4(2)
C1 C2 C4 C5 2.9(4)
C3 C2 C4 C5 -174.0(3)
C2 C4 C5 C6 1.9(4)
C4 C5 C6 C7 -3.1(4)
C5 C6 C7 C1 -0.5(4)
N1 C1 C7 C6 -176.1(2)
C2 C1 C7 C6 5.1(4)
N1 Ru1 C9 O2 -18(7)
O1 Ru1 C9 O2 138(6)
P2 Ru1 C9 O2 46(6)
P1 Ru1 C9 O2 -129(6)
C9 Ru1 P1 C22 158.71(11)
N1 Ru1 P1 C22 -18.64(10)
O1 Ru1 P1 C22 -100.93(9)
P2 Ru1 P1 C22 61.6(2)
C9 Ru1 P1 C10 -80.70(12)
N1 Ru1 P1 C10 101.95(10)
O1 Ru1 P1 C10 19.66(9)
P2 Ru1 P1 C10 -177.8(2)
C9 Ru1 P1 C16 38.55(11)
N1 Ru1 P1 C16 -138.80(10)
O1 Ru1 P1 C16 138.91(10)
P2 Ru1 P1 C16 -58.6(2)
C22 P1 C10 C15 159.55(18)
C16 P1 C10 C15 -94.6(2)
Ru1 P1 C10 C15 34.7(2)
C22 P1 C10 C11 -25.1(2)
C16 P1 C10 C11 80.7(2)
Ru1 P1 C10 C11 -149.96(18)
C15 C10 C11 C12 0.1(4)
P1 C10 C11 C12 -175.2(2)
C10 C11 C12 C13 -1.0(4)
C11 C12 C13 C14 1.2(4)
C12 C13 C14 C15 -0.4(4)
C13 C14 C15 C10 -0.5(4)
C11 C10 C15 C14 0.6(4)
P1 C10 C15 C14 176.22(19)
C22 P1 C16 C21 -120.7(2)
C10 P1 C16 C21 131.5(2)
Ru1 P1 C16 C21 4.6(2)
C22 P1 C16 C17 60.6(2)
C10 P1 C16 C17 -47.2(2)
Ru1 P1 C16 C17 -174.08(18)
C21 C16 C17 C18 -0.7(4)
P1 C16 C17 C18 178.0(2)
C16 C17 C18 C19 -0.2(5)
C17 C18 C19 C20 0.7(5)
C18 C19 C20 C21 -0.2(4)
C17 C16 C21 C20 1.2(4)
P1 C16 C21 C20 -177.5(2)
C19 C20 C21 C16 -0.7(4)
C10 P1 C22 C23 146.35(19)
C16 P1 C22 C23 42.3(2)
Ru1 P1 C22 C23 -87.11(19)
C10 P1 C22 C27 -41.3(2)
C16 P1 C22 C27 -145.3(2)
Ru1 P1 C22 C27 85.3(2)
C27 C22 C23 C24 -0.2(4)
P1 C22 C23 C24 172.5(2)
C22 C23 C24 C25 0.9(4)
C23 C24 C25 C26 -0.8(4)
C24 C25 C26 C27 0.0(4)
C25 C26 C27 C22 0.8(4)
C23 C22 C27 C26 -0.7(4)
P1 C22 C27 C26 -173.1(2)
C9 Ru1 P2 C28 -42.55(11)
N1 Ru1 P2 C28 134.92(10)
O1 Ru1 P2 C28 -142.65(10)
P1 Ru1 P2 C28 54.9(2)
C9 Ru1 P2 C34 79.07(12)
N1 Ru1 P2 C34 -103.47(10)
O1 Ru1 P2 C34 -21.03(9)
P1 Ru1 P2 C34 176.5(2)
C9 Ru1 P2 C40 -162.03(11)
N1 Ru1 P2 C40 15.44(10)
O1 Ru1 P2 C40 97.87(9)
P1 Ru1 P2 C40 -64.6(2)
C34 P2 C28 C29 16.8(2)
C40 P2 C28 C29 -88.5(2)
Ru1 P2 C28 C29 144.42(18)
C34 P2 C28 C33 -168.9(2)
C40 P2 C28 C33 85.7(2)
Ru1 P2 C28 C33 -41.3(2)
C33 C28 C29 C30 0.4(4)
P2 C28 C29 C30 174.6(2)
C28 C29 C30 C31 -1.0(4)
C29 C30 C31 C32 0.4(5)
C30 C31 C32 C33 0.9(5)
C31 C32 C33 C28 -1.6(5)
C29 C28 C33 C32 0.9(4)
P2 C28 C33 C32 -173.5(3)
C28 P2 C34 C35 100.2(2)
C40 P2 C34 C35 -154.83(19)
Ru1 P2 C34 C35 -28.3(2)
C28 P2 C34 C39 -80.9(2)
C40 P2 C34 C39 24.1(2)
Ru1 P2 C34 C39 150.56(17)
C39 C34 C35 C36 -0.7(4)
P2 C34 C35 C36 178.2(2)
C34 C35 C36 C37 0.1(4)
C35 C36 C37 C38 0.7(4)
C36 C37 C38 C39 -0.8(4)
C37 C38 C39 C34 0.2(4)
C35 C34 C39 C38 0.6(4)
P2 C34 C39 C38 -178.32(19)
C28 P2 C40 C45 172.18(19)
C34 P2 C40 C45 65.6(2)
Ru1 P2 C40 C45 -60.3(2)
C28 P2 C40 C41 -11.1(2)
C34 P2 C40 C41 -117.7(2)
Ru1 P2 C40 C41 116.35(19)
C45 C40 C41 C42 0.7(4)
P2 C40 C41 C42 -175.9(2)
C40 C41 C42 C43 0.6(4)
C41 C42 C43 C44 -1.4(4)
C42 C43 C44 C45 0.8(4)
C41 C40 C45 C44 -1.3(4)
P2 C40 C45 C44 175.50(19)
C43 C44 C45 C40 0.6(4)
